data_4504585
loop_
_publ_author_name
'Hosseini, Ali'
'Hodgson, Michael C.'
'Tham, Fook S.'
'Reed, Christopher A.'
'Boyd, Peter D. W.'

_publ_section_title
;
 Tapes, Sheets, and Prisms. Identification of the Weak C&#x2212;F
 Interactions that Steer Fullerene&#x2212;Porphyrin Cocrystallization
;
_journal_issue 2
_journal_name_full 'Crystal Growth &amp; Design'
_journal_page_first 397
_journal_paper_doi 10.1021/cg050352n
_journal_volume 6
_journal_year 2006
_chemical_formula_moiety 'C44 H8 N4 F20 , 1(C60) , 8(C6 H6)'
_chemical_formula_sum 'C152 H56 F20 N4'
_chemical_formula_weight 2317.56
_chemical_name_systematic
;
 ?
;
_space_group_IT_number 88
_symmetry_cell_setting tetragonal
_symmetry_space_group_name_Hall '-I 4ad'
_symmetry_space_group_name_H-M 'I 41/a :2'
_atom_sites_solution_hydrogens geom
_atom_sites_solution_primary direct
_atom_sites_solution_secondary difmap
_audit_creation_method SHELXL-97
_cell_angle_alpha 90.00
_cell_angle_beta 90.00
_cell_angle_gamma 90.00
_cell_formula_units_Z 4
_cell_length_a 28.7056(3)
_cell_length_b 28.7056(3)
_cell_length_c 12.39290(10)
_cell_measurement_reflns_used 8092
_cell_measurement_temperature 87
_cell_measurement_theta_max 26.1
_cell_measurement_theta_min 1.5
_cell_volume 10211.89(17)
_computing_structure_refinement 'SHELXL-97 (Sheldrick, 1997)'
_diffrn_ambient_temperature 293(2)
_diffrn_measured_fraction_theta_full 1.000
_diffrn_measured_fraction_theta_max 1.000
_diffrn_radiation_monochromator graphite
_diffrn_radiation_source 'fine-focus sealed tube'
_diffrn_radiation_type MoK\a
_diffrn_radiation_wavelength 0.71073
_diffrn_reflns_av_R_equivalents 0.1122
_diffrn_reflns_av_sigmaI/netI 0.1374
_diffrn_reflns_limit_h_max 25
_diffrn_reflns_limit_h_min -34
_diffrn_reflns_limit_k_max 34
_diffrn_reflns_limit_k_min -24
_diffrn_reflns_limit_l_max 14
_diffrn_reflns_limit_l_min -14
_diffrn_reflns_number 17851
_diffrn_reflns_theta_full 25.37
_diffrn_reflns_theta_max 25.37
_diffrn_reflns_theta_min 1.42
_exptl_absorpt_coefficient_mu 0.113
_exptl_absorpt_correction_T_max 0.9671
_exptl_absorpt_correction_T_min 0.8834
_exptl_absorpt_correction_type multi-scan
_exptl_absorpt_process_details 'SADABS; Sheldrick, 1997'
_exptl_crystal_colour red
_exptl_crystal_density_diffrn 1.507
_exptl_crystal_density_method 'not measured'
_exptl_crystal_description block
_exptl_crystal_F_000 4703
_exptl_crystal_size_max 0.36
_exptl_crystal_size_mid 0.2
_exptl_crystal_size_min 0.12
_refine_diff_density_max 0.343
_refine_diff_density_min -0.415
_refine_diff_density_rms 0.102
_refine_ls_extinction_method none
_refine_ls_goodness_of_fit_ref 1.053
_refine_ls_hydrogen_treatment mixed
_refine_ls_matrix_type full
_refine_ls_number_parameters 438
_refine_ls_number_reflns 4693
_refine_ls_number_restraints 0
_refine_ls_restrained_S_all 1.053
_refine_ls_R_factor_all 0.1717
_refine_ls_R_factor_gt 0.0742
_refine_ls_shift/su_max 0.000
_refine_ls_shift/su_mean 0.000
_refine_ls_structure_factor_coef Fsqd
_refine_ls_weighting_details 'calc w=1/[\s^2^(Fo^2^)+(0.0496P)^2^+0.0000P] where P=(Fo^2^+2Fc^2^)/3'
_refine_ls_weighting_scheme calc
_refine_ls_wR_factor_gt 0.1178
_refine_ls_wR_factor_ref 0.1474
_reflns_number_gt 2407
_reflns_number_total 4693
_reflns_threshold_expression >2sigma(I)
_cod_data_source_file cg050352nsi20050720_075035.cif
_cod_data_source_block amh08tr
_cod_depositor_comments
;
The following automatic conversions were performed:

'_symmetry_cell_setting' value 'Tetragonal' changed to 'tetragonal'
according to /home/saulius/struct/CIF-dictionaries/cif_core.dic
dictionary named 'cif_core.dic' version 2.4.1 from 2010-06-29.

Automatic conversion script
Id: cif_fix_values 1715 2011-07-08 13:25:40Z adriana 
;
_cod_original_sg_symbol_H-M I41/a
_cod_database_code 4504585

loop_
_symmetry_equiv_pos_as_xyz
'x, y, z'
'-y+3/4, x+1/4, z+1/4'
'-x+1/2, -y, z+1/2'
'y+3/4, -x+3/4, z+3/4'
'x+1/2, y+1/2, z+1/2'
'-y+5/4, x+3/4, z+3/4'
'-x+1, -y+1/2, z+1'
'y+5/4, -x+5/4, z+5/4'
'-x, -y, -z'
'y-3/4, -x-1/4, -z-1/4'
'x-1/2, y, -z-1/2'
'-y-3/4, x-3/4, -z-3/4'
'-x+1/2, -y+1/2, -z+1/2'
'y-1/4, -x+1/4, -z+1/4'
'x, y+1/2, -z'
'-y-1/4, x-1/4, -z-1/4'

loop_
_atom_site_label
_atom_site_type_symbol
_atom_site_fract_x
_atom_site_fract_y
_atom_site_fract_z
_atom_site_U_iso_or_equiv
_atom_site_adp_type
_atom_site_occupancy
_atom_site_symmetry_multiplicity
_atom_site_calc_flag
_atom_site_refinement_flags
F1 F 0.16702(7) 0.19699(7) 0.31167(16) 0.0342(6) Uani 1 1 d .
F2 F 0.25828(7) 0.17710(8) 0.31365(18) 0.0463(7) Uani 1 1 d .
F3 F 0.31036(7) 0.18658(8) 0.13121(19) 0.0465(7) Uani 1 1 d .
F4 F 0.26900(7) 0.21463(8) -0.05575(18) 0.0418(6) Uani 1 1 d .
F5 F 0.17635(7) 0.23084(7) -0.06125(16) 0.0327(6) Uani 1 1 d .
N1 N 0.05968(9) 0.28920(9) 0.1218(2) 0.0178(7) Uani 1 1 d .
C1 C 0.11749(11) 0.22592(12) 0.1241(3) 0.0183(8) Uani 1 1 d .
C2 C 0.10457(12) 0.27271(12) 0.1165(3) 0.0175(8) Uani 1 1 d .
C3 C 0.13594(13) 0.31156(12) 0.1053(3) 0.0234(9) Uani 1 1 d .
H3 H 0.1682 0.3097 0.0995 0.027(10) Uiso 1 1 d R
C4 C 0.11022(12) 0.35097(13) 0.1062(3) 0.0230(9) Uani 1 1 d .
H4 H 0.1213 0.3813 0.1003 0.030(11) Uiso 1 1 d R
C5 C 0.08693(12) 0.18775(11) 0.1328(3) 0.0178(8) Uani 1 1 d .
C6 C 0.16859(11) 0.21520(11) 0.1251(3) 0.0196(8) Uani 1 1 d .
C11 C 0.19620(12) 0.21855(12) 0.0333(3) 0.0221(9) Uani 1 1 d .
C10 C 0.24354(13) 0.20978(13) 0.0344(3) 0.0286(10) Uani 1 1 d .
C9 C 0.26435(12) 0.19538(13) 0.1287(4) 0.0308(10) Uani 1 1 d .
C8 C 0.23823(13) 0.19088(13) 0.2208(3) 0.0295(10) Uani 1 1 d .
C7 C 0.19123(13) 0.20114(13) 0.2186(3) 0.0247(9) Uani 1 1 d .
C13 C 0.93989(16) 0.18397(15) 0.4279(4) 0.0422(12) Uani 1 1 d .
C18 C 0.98458(17) 0.18769(14) 0.3813(3) 0.0372(11) Uani 1 1 d .
C26 C 1.06593(15) 0.19025(16) 0.4274(4) 0.0436(12) Uani 1 1 d .
C17 C 1.02256(16) 0.16390(15) 0.4272(4) 0.0429(12) Uani 1 1 d .
C16 C 1.01597(16) 0.13634(14) 0.5191(4) 0.0382(11) Uani 1 1 d .
C27 C 1.09330(16) 0.18266(16) 0.5204(4) 0.0401(12) Uani 1 1 d .
C25 C 0.9708(2) 0.13268(14) 0.6844(3) 0.0468(13) Uani 1 1 d .
C15 C 0.9715(2) 0.13249(14) 0.5657(3) 0.0447(13) Uani 1 1 d .
C14 C 0.93341(16) 0.15620(16) 0.5200(3) 0.0407(12) Uani 1 1 d .
C12 C 0.91389(15) 0.22787(15) 0.4279(4) 0.0420(12) Uani 1 1 d .
C19 C 0.9797(4) 0.2377(6) 0.3443(6) 0.021(2) Uani 0.50 1 d P
C33 C 0.08743(18) 0.98971(19) 0.3435(4) 0.0558(14) Uani 1 1 d .
H120 H 0.0610 0.9713 0.3516 0.042(13) Uiso 1 1 d R
C32 C 0.12743(17) 0.97068(17) 0.3002(4) 0.0509(13) Uani 1 1 d .
H121 H 0.1279 0.9395 0.2796 0.066(16) Uiso 1 1 d R
C31 C 0.16663(18) 0.99807(17) 0.2863(4) 0.0489(13) Uani 1 1 d .
H122 H 0.1937 0.9854 0.2574 0.09(2) Uiso 1 1 d R
C30 C 0.16552(19) 1.04463(17) 0.3172(3) 0.0514(13) Uani 1 1 d .
H123 H 0.1918 1.0633 0.3086 0.054(14) Uiso 1 1 d R
C35 C 0.1254(2) 1.06349(18) 0.3610(4) 0.0571(14) Uani 1 1 d .
H124 H 0.1245 1.0947 0.3812 0.10(2) Uiso 1 1 d R
C34 C 0.0861(2) 1.03571(19) 0.3748(4) 0.0567(14) Uani 1 1 d .
H125 H 0.0591 1.0480 0.4049 0.076(18) Uiso 1 1 d R
C41 C 0.3264(2) 0.98529(19) 0.2127(4) 0.0637(16) Uani 1 1 d .
H132 H 0.3183 0.9542 0.2224 0.10(2) Uiso 1 1 d R
C36 C 0.2308(2) 1.05744(19) 0.0295(4) 0.0676(17) Uani 1 1 d .
H133 H 0.2391 1.0366 0.0837 0.073(17) Uiso 1 1 d R
C37 C 0.18485(19) 1.06922(16) 0.0158(4) 0.0519(13) Uani 1 1 d .
H134 H 0.1619 1.0564 0.0596 0.081(18) Uiso 1 1 d R
C38 C 0.17260(17) 1.10054(15) -0.0648(4) 0.0434(11) Uani 1 1 d .
H135 H 0.1415 1.1087 -0.0742 0.053(14) Uiso 1 1 d R
C39 C 0.20613(17) 1.11955(16) -0.1310(4) 0.0480(12) Uani 1 1 d .
H136 H 0.1978 1.1407 -0.1846 0.074(17) Uiso 1 1 d R
C40 C 0.35730(18) 0.99792(18) 0.1329(4) 0.0562(13) Uani 1 1 d .
H137 H 0.3697 0.9750 0.0882 0.082(18) Uiso 1 1 d R
C21 C 0.93765(13) 0.26544(17) 0.3813(3) 0.0351(10) Uani 1 1 d .
C22 C 0.88597(14) 0.23459(17) 0.5205(4) 0.0401(12) Uani 1 1 d .
C20 C 1.0122(6) 0.2286(5) 0.3465(6) 0.030(2) Uani 0.50 1 d P
C29 C 1.0421(3) 0.1338(3) 0.6232(14) 0.029(2) Uani 0.50 1 d P
C28 C 1.0620(6) 0.1461(4) 0.5671(8) 0.029(2) Uani 0.50 1 d P
C24 C 0.9086(3) 0.1671(4) 0.6238(16) 0.037(2) Uani 0.50 1 d P
C23 C 0.8955(4) 0.1875(6) 0.5698(8) 0.030(2) Uani 0.50 1 d P

loop_
_atom_site_aniso_label
_atom_site_aniso_U_11
_atom_site_aniso_U_22
_atom_site_aniso_U_33
_atom_site_aniso_U_23
_atom_site_aniso_U_13
_atom_site_aniso_U_12
F1 0.0239(13) 0.0510(15) 0.0277(12) 0.0054(11) -0.0022(11) 0.0032(11)
F2 0.0226(13) 0.0677(18) 0.0487(15) 0.0156(13) -0.0113(12) 0.0020(12)
F3 0.0165(13) 0.0529(16) 0.0701(17) 0.0148(13) 0.0025(12) 0.0043(11)
F4 0.0273(13) 0.0476(16) 0.0504(15) 0.0116(12) 0.0177(12) 0.0040(11)
F5 0.0278(13) 0.0395(14) 0.0309(13) 0.0091(11) 0.0019(10) 0.0049(10)
N1 0.0191(18) 0.0163(17) 0.0179(16) 0.0014(13) -0.0015(14) 0.0022(14)
C1 0.017(2) 0.023(2) 0.0154(19) -0.0009(17) -0.0020(17) -0.0015(17)
C2 0.018(2) 0.018(2) 0.0167(19) -0.0018(16) 0.0003(17) 0.0009(16)
C3 0.020(2) 0.024(2) 0.027(2) -0.0019(17) 0.0009(17) -0.0024(18)
C4 0.021(2) 0.018(2) 0.030(2) 0.0015(17) -0.0022(17) -0.0050(18)
C5 0.021(2) 0.017(2) 0.0152(19) -0.0021(16) -0.0007(17) -0.0004(17)
C6 0.015(2) 0.016(2) 0.028(2) -0.0029(17) 0.0000(18) -0.0013(16)
C11 0.017(2) 0.022(2) 0.028(2) 0.0017(17) -0.0031(18) 0.0013(17)
C10 0.024(2) 0.027(2) 0.035(3) 0.0054(19) 0.014(2) -0.0017(19)
C9 0.011(2) 0.028(2) 0.053(3) 0.007(2) -0.001(2) 0.0005(17)
C8 0.019(2) 0.036(3) 0.033(2) 0.0111(19) -0.010(2) -0.0004(19)
C7 0.022(2) 0.027(2) 0.025(2) 0.0024(18) 0.0010(18) -0.0050(18)
C13 0.046(3) 0.034(3) 0.046(3) -0.022(2) -0.026(2) 0.004(2)
C18 0.069(4) 0.028(3) 0.015(2) -0.006(2) -0.001(2) -0.009(2)
C26 0.037(3) 0.045(3) 0.049(3) -0.027(3) 0.022(2) -0.005(2)
C17 0.048(3) 0.035(3) 0.046(3) -0.029(2) 0.015(2) -0.008(2)
C16 0.046(3) 0.026(3) 0.043(3) -0.017(2) -0.014(2) 0.006(2)
C27 0.038(3) 0.036(3) 0.046(3) 0.008(2) 0.020(2) 0.022(2)
C25 0.091(4) 0.019(3) 0.030(3) 0.006(2) 0.002(3) -0.020(3)
C15 0.094(4) 0.017(2) 0.023(2) 0.001(2) -0.003(3) -0.018(3)
C14 0.044(3) 0.042(3) 0.037(3) -0.020(2) 0.006(2) -0.023(2)
C12 0.037(3) 0.043(3) 0.046(3) -0.015(2) -0.029(2) 0.007(2)
C19 0.021(7) 0.033(9) 0.009(5) -0.001(4) -0.006(4) 0.010(7)
C33 0.047(4) 0.060(4) 0.061(4) 0.002(3) -0.014(3) 0.005(3)
C32 0.059(4) 0.034(3) 0.059(3) -0.003(3) -0.005(3) 0.009(3)
C31 0.051(3) 0.049(3) 0.047(3) 0.002(2) 0.002(3) 0.005(3)
C30 0.070(4) 0.042(3) 0.043(3) 0.008(2) -0.011(3) -0.009(3)
C35 0.086(4) 0.040(3) 0.045(3) -0.007(3) -0.016(3) 0.020(3)
C34 0.055(4) 0.060(4) 0.055(3) -0.004(3) -0.019(3) 0.020(3)
C41 0.093(5) 0.043(4) 0.055(4) 0.004(3) -0.024(3) -0.027(3)
C36 0.091(5) 0.069(4) 0.043(3) -0.002(3) 0.000(3) 0.044(4)
C37 0.067(4) 0.036(3) 0.053(3) 0.001(2) 0.017(3) 0.010(3)
C38 0.041(3) 0.044(3) 0.046(3) -0.010(2) -0.001(2) 0.005(2)
C39 0.054(3) 0.056(3) 0.034(3) -0.007(3) 0.002(3) 0.007(3)
C40 0.072(4) 0.052(4) 0.045(3) -0.008(3) -0.018(3) -0.002(3)
C21 0.026(3) 0.062(3) 0.018(2) 0.003(2) -0.0069(19) 0.008(2)
C22 0.014(2) 0.062(4) 0.045(3) 0.015(3) -0.013(2) -0.008(2)
C20 0.045(11) 0.034(9) 0.012(5) 0.004(4) -0.004(5) 0.005(8)
C29 0.034(6) 0.031(6) 0.022(6) 0.003(6) -0.004(7) 0.008(5)
C28 0.039(7) 0.015(5) 0.033(6) 0.010(6) 0.010(8) 0.019(5)
C24 0.033(6) 0.039(7) 0.037(7) -0.001(7) -0.008(7) -0.016(5)
C23 0.022(6) 0.045(7) 0.024(6) 0.002(8) -0.015(6) -0.022(5)

loop_
_atom_type_symbol
_atom_type_description
_atom_type_scat_dispersion_real
_atom_type_scat_dispersion_imag
_atom_type_scat_source
C C 0.0030 0.0020 'International Tables Vol C Tables 4.2.6.8 and 6.1.1.4'
H H 0.0000 0.0000 'International Tables Vol C Tables 4.2.6.8 and 6.1.1.4'
F F 0.0170 0.0100 'International Tables Vol C Tables 4.2.6.8 and 6.1.1.4'
N N 0.0060 0.0030 'International Tables Vol C Tables 4.2.6.8 and 6.1.1.4'

loop_
_geom_angle_atom_site_label_1
_geom_angle_atom_site_label_2
_geom_angle_atom_site_label_3
_geom_angle
_geom_angle_site_symmetry_1
_geom_angle_site_symmetry_3
C5 N1 C2 106.9(3) 12_666 .
C2 C1 C5 126.0(3) . .
C2 C1 C6 117.2(3) . .
C5 C1 C6 116.7(3) . .
N1 C2 C1 125.2(3) . .
N1 C2 C3 108.9(3) . .
C1 C2 C3 125.8(3) . .
C4 C3 C2 107.8(3) . .
C3 C4 C5 106.8(3) . 12_666
N1 C5 C1 125.2(3) 14 .
N1 C5 C4 109.5(3) 14 14
C1 C5 C4 125.2(3) . 14
C7 C6 C11 115.8(3) . .
C7 C6 C1 121.6(3) . .
C11 C6 C1 122.5(3) . .
F5 C11 C10 118.1(3) . .
F5 C11 C6 119.2(3) . .
C10 C11 C6 122.7(3) . .
F4 C10 C9 120.1(3) . .
F4 C10 C11 120.6(3) . .
C9 C10 C11 119.3(3) . .
F3 C9 C8 120.0(4) . .
F3 C9 C10 120.2(4) . .
C8 C9 C10 119.8(3) . .
F2 C8 C9 120.3(3) . .
F2 C8 C7 119.8(3) . .
C9 C8 C7 119.8(3) . .
F1 C7 C8 117.8(3) . .
F1 C7 C6 119.8(3) . .
C8 C7 C6 122.4(3) . .
C14 C13 C18 119.7(4) . .
C14 C13 C12 114.9(4) . .
C18 C13 C12 113.5(4) . .
C17 C18 C13 120.1(4) . .
C17 C18 C20 95.1(6) . .
C13 C18 C20 131.7(6) . .
C17 C18 C19 130.9(6) . .
C13 C18 C19 96.4(6) . .
C20 C18 C19 37.7(4) . .
C21 C26 C27 121.0(4) 7_654 .
C21 C26 C17 114.1(4) 7_654 .
C27 C26 C17 113.4(4) . .
C16 C17 C18 119.9(4) . .
C16 C17 C26 114.0(4) . .
C18 C17 C26 114.3(4) . .
C17 C16 C15 120.1(4) . .
C17 C16 C28 95.7(6) . .
C15 C16 C28 131.6(6) . .
C17 C16 C29 131.5(6) . .
C15 C16 C29 95.6(6) . .
C28 C16 C29 38.0(4) . .
C25 C27 C26 118.5(4) 12_757 .
C25 C27 C28 133.1(6) 12_757 .
C26 C27 C28 95.2(6) . .
C25 C27 C24 96.1(6) 12_757 12_757
C26 C27 C24 131.9(6) . 12_757
C28 C27 C24 39.3(5) . 12_757
C22 C25 C27 121.2(4) 12_757 14_666
C22 C25 C15 112.7(5) 12_757 .
C27 C25 C15 114.2(5) 14_666 .
C16 C15 C14 120.2(4) . .
C16 C15 C25 115.0(5) . .
C14 C15 C25 112.9(5) . .
C13 C14 C15 119.9(4) . .
C13 C14 C24 129.8(6) . .
C15 C14 C24 97.2(7) . .
C13 C14 C23 95.1(6) . .
C15 C14 C23 132.0(5) . .
C24 C14 C23 36.9(4) . .
C21 C12 C22 120.4(4) . .
C21 C12 C13 114.5(4) . .
C22 C12 C13 114.0(4) . .
C20 C19 C20 91.9(16) . 7_654
C20 C19 C19 46.8(9) . 7_654
C20 C19 C19 45.2(9) 7_654 7_654
C20 C19 C18 69.4(19) . .
C20 C19 C18 153.1(15) 7_654 .
C19 C19 C18 114.3(18) 7_654 .
C20 C19 C21 153.9(17) . .
C20 C19 C21 70.6(19) 7_654 .
C19 C19 C21 114.1(19) 7_654 .
C18 C19 C21 118.7(7) . .
C34 C33 C32 120.8(5) . .
C33 C32 C31 120.0(5) . .
C32 C31 C30 119.6(5) . .
C35 C30 C31 120.2(5) . .
C30 C35 C34 119.9(5) . .
C33 C34 C35 119.6(5) . .
C40 C41 C36 119.8(5) . 8_354
C37 C36 C41 120.2(5) . 6_554
C36 C37 C38 119.5(5) . .
C39 C38 C37 120.5(5) . .
C40 C39 C38 119.6(5) 6_554 .
C39 C40 C41 120.4(5) 8_354 .
C26 C21 C12 119.7(4) 7_654 .
C26 C21 C20 94.8(6) 7_654 7_654
C12 C21 C20 131.9(6) . 7_654
C26 C21 C19 131.3(6) 7_654 .
C12 C21 C19 96.2(6) . .
C20 C21 C19 38.3(4) 7_654 .
C25 C22 C12 119.1(4) 14_666 .
C25 C22 C23 132.1(6) 14_666 .
C12 C22 C23 95.9(6) . .
C25 C22 C29 96.4(6) 14_666 14_666
C12 C22 C29 131.0(6) . 14_666
C23 C22 C29 37.6(4) . 14_666
C19 C20 C19 88.0(16) . 7_654
C19 C20 C20 44.7(9) . 7_654
C19 C20 C20 43.3(8) 7_654 7_654
C19 C20 C18 73(2) . .
C19 C20 C18 154.7(18) 7_654 .
C20 C20 C18 115.0(19) 7_654 .
C19 C20 C21 153.5(19) . 7_654
C19 C20 C21 71.1(19) 7_654 7_654
C20 C20 C21 112.0(19) 7_654 7_654
C18 C20 C21 121.0(7) . 7_654
C28 C29 C23 92.2(14) . 12_757
C28 C29 C24 47.5(9) . 12_757
C23 C29 C24 44.7(8) 12_757 12_757
C28 C29 C16 70.0(17) . .
C23 C29 C16 155.2(16) 12_757 .
C24 C29 C16 115.2(18) 12_757 .
C28 C29 C22 154.6(14) . 12_757
C23 C29 C22 70.3(17) 12_757 12_757
C24 C29 C22 112.6(17) 12_757 12_757
C16 C29 C22 119.5(7) . 12_757
C29 C28 C24 87.7(13) . 12_757
C29 C28 C23 44.2(8) . 12_757
C24 C28 C23 43.5(8) 12_757 12_757
C29 C28 C16 71.9(17) . .
C24 C28 C16 152.7(16) 12_757 .
C23 C28 C16 114.1(16) 12_757 .
C29 C28 C27 152.6(16) . .
C24 C28 C27 71.1(17) 12_757 .
C23 C28 C27 112.9(16) 12_757 .
C16 C28 C27 121.0(7) . .
C23 C24 C28 90.3(14) . 14_666
C23 C24 C29 45.5(9) . 14_666
C28 C24 C29 44.9(8) 14_666 14_666
C23 C24 C14 73.6(19) . .
C28 C24 C14 155.6(15) 14_666 .
C29 C24 C14 116.5(18) 14_666 .
C23 C24 C27 154.0(17) . 14_666
C28 C24 C27 69.6(17) 14_666 14_666
C29 C24 C27 112.5(18) 14_666 14_666
C14 C24 C27 119.0(8) . 14_666
C24 C23 C29 89.8(13) . 14_666
C24 C23 C28 46.2(9) . 14_666
C29 C23 C28 43.6(8) 14_666 14_666
C24 C23 C22 153.6(16) . .
C29 C23 C22 72.1(18) 14_666 .
C28 C23 C22 113.5(17) 14_666 .
C24 C23 C14 69.5(19) . .
C29 C23 C14 152.0(15) 14_666 .
C28 C23 C14 113.5(16) 14_666 .
C22 C23 C14 119.3(7) . .

loop_
_geom_bond_atom_site_label_1
_geom_bond_atom_site_label_2
_geom_bond_distance
_geom_bond_site_symmetry_2
F1 C7 1.352(4) .
F2 C8 1.346(4) .
F3 C9 1.345(4) .
F4 C10 1.342(4) .
F5 C11 1.350(4) .
N1 C5 1.373(4) 12_666
N1 C2 1.374(4) .
C1 C2 1.397(5) .
C1 C5 1.408(5) .
C1 C6 1.499(5) .
C2 C3 1.440(5) .
C3 C4 1.351(5) .
C4 C5 1.441(5) 12_666
C5 N1 1.373(4) 14
C5 C4 1.441(5) 14
C6 C7 1.388(5) .
C6 C11 1.390(5) .
C11 C10 1.382(5) .
C10 C9 1.376(5) .
C9 C8 1.372(5) .
C8 C7 1.381(5) .
C13 C14 1.405(6) .
C13 C18 1.411(6) .
C13 C12 1.464(5) .
C18 C17 1.407(6) .
C18 C20 1.482(19) .
C18 C19 1.513(18) .
C26 C21 1.399(6) 7_654
C26 C27 1.412(6) .
C26 C17 1.457(6) .
C17 C16 1.400(6) .
C16 C15 1.405(6) .
C16 C28 1.476(17) .
C16 C29 1.493(16) .
C27 C25 1.409(6) 12_757
C27 C28 1.497(16) .
C27 C24 1.512(18) 12_757
C25 C22 1.401(6) 12_757
C25 C27 1.409(6) 14_666
C25 C15 1.471(5) .
C15 C14 1.407(6) .
C14 C24 1.504(18) .
C14 C23 1.540(18) .
C12 C21 1.401(6) .
C12 C22 1.413(6) .
C19 C20 0.969(9) .
C19 C20 0.995(9) 7_654
C19 C19 1.36(2) 7_654
C19 C21 1.517(17) .
C33 C34 1.377(6) .
C33 C32 1.380(6) .
C32 C31 1.384(6) .
C31 C30 1.391(6) .
C30 C35 1.384(7) .
C35 C34 1.391(7) .
C41 C40 1.377(7) .
C41 C36 1.389(7) 8_354
C36 C37 1.373(7) .
C36 C41 1.389(7) 6_554
C37 C38 1.388(6) .
C38 C39 1.377(6) .
C39 C40 1.376(6) 6_554
C40 C39 1.376(6) 8_354
C21 C26 1.399(6) 7_654
C21 C20 1.512(19) 7_654
C22 C25 1.401(6) 14_666
C22 C23 1.508(17) .
C22 C29 1.524(17) 14_666
C20 C19 0.995(9) 7_654
C20 C20 1.41(2) 7_654
C20 C21 1.512(19) 7_654
C29 C28 0.968(10) .
C29 C23 0.977(11) 12_757
C29 C24 1.371(16) 12_757
C29 C22 1.524(17) 12_757
C28 C24 1.012(11) 12_757
C28 C23 1.402(15) 12_757
C24 C23 0.965(11) .
C24 C28 1.012(11) 14_666
C24 C29 1.371(16) 14_666
C24 C27 1.512(18) 14_666
C23 C29 0.977(11) 14_666
C23 C28 1.402(15) 14_666
